data_1540718
loop_
_publ_author_name
'Wang, Peng'
'Liu, Huan'
'Li, Yong-Qi'
'Zhao, Xiao-Li'
'Lu, Yong'
'Liu, Ye'

_publ_section_title
;
 Phosphonium-based aminophosphines as bifunctional ligands for sequential
 catalysis of one-pot hydroformylation--acetalization of olefins
;
_journal_issue 11
_journal_name_full 'Catal. Sci. Technol.'
_journal_page_first 3854
_journal_paper_doi 10.1039/C5CY01827G
_journal_volume 6
_journal_year 2016
_chemical_formula_sum 'C35 H37 F3 N O7 P2 Rh S'
_chemical_formula_weight 837.57
_chemical_name_systematic
; 
 ? 
;
_space_group_IT_number 14
_symmetry_cell_setting monoclinic
_symmetry_space_group_name_Hall '-P 2ybc'
_symmetry_space_group_name_H-M 'P 1 21/c 1'
_atom_sites_solution_hydrogens geom
_atom_sites_solution_primary direct
_atom_sites_solution_secondary difmap
_audit_creation_method SHELXL-97
_audit_update_record
;
2015-10-12 deposited with the CCDC.
2015-12-20 downloaded from the CCDC.
;
_cell_angle_alpha 90.00
_cell_angle_beta 97.1850(10)
_cell_angle_gamma 90.00
_cell_formula_units_Z 4
_cell_length_a 11.2087(4)
_cell_length_b 15.5479(6)
_cell_length_c 20.7874(8)
_cell_measurement_temperature 296(2)
_cell_volume 3594.2(2)
_computing_structure_refinement 'SHELXL-97 (Sheldrick, 2008)'
_computing_structure_solution 'SHELXS-97 (Sheldrick, 2008)'
_diffrn_ambient_temperature 296(2)
_diffrn_measured_fraction_theta_full 1.000
_diffrn_measured_fraction_theta_max 1.000
_diffrn_radiation_monochromator graphite
_diffrn_radiation_source 'fine-focus sealed tube'
_diffrn_radiation_type MoK\a
_diffrn_radiation_wavelength 0.71073
_diffrn_reflns_av_R_equivalents 0.0527
_diffrn_reflns_av_sigmaI/netI 0.0327
_diffrn_reflns_limit_h_max 13
_diffrn_reflns_limit_h_min -13
_diffrn_reflns_limit_k_max 18
_diffrn_reflns_limit_k_min -18
_diffrn_reflns_limit_l_max 24
_diffrn_reflns_limit_l_min -24
_diffrn_reflns_number 41294
_diffrn_reflns_theta_full 25.01
_diffrn_reflns_theta_max 25.01
_diffrn_reflns_theta_min 1.64
_exptl_absorpt_coefficient_mu 0.687
_exptl_absorpt_correction_T_max 0.9408
_exptl_absorpt_correction_T_min 0.7521
_exptl_absorpt_correction_type multi-scan
_exptl_absorpt_process_details sadabs
_exptl_crystal_colour yellow
_exptl_crystal_density_diffrn 1.548
_exptl_crystal_density_method 'not measured'
_exptl_crystal_description block
_exptl_crystal_F_000 1712
_exptl_crystal_size_max 0.44
_exptl_crystal_size_mid 0.14
_exptl_crystal_size_min 0.09
_refine_diff_density_max 1.294
_refine_diff_density_min -0.697
_refine_diff_density_rms 0.090
_refine_ls_extinction_method none
_refine_ls_goodness_of_fit_ref 1.032
_refine_ls_hydrogen_treatment constr
_refine_ls_matrix_type full
_refine_ls_number_parameters 451
_refine_ls_number_reflns 6342
_refine_ls_number_restraints 0
_refine_ls_restrained_S_all 1.032
_refine_ls_R_factor_all 0.0574
_refine_ls_R_factor_gt 0.0436
_refine_ls_shift/su_max 0.001
_refine_ls_shift/su_mean 0.000
_refine_ls_structure_factor_coef Fsqd
_refine_ls_weighting_details 'calc w=1/[\s^2^(Fo^2^)+(0.0569P)^2^+7.7748P] where P=(Fo^2^+2Fc^2^)/3'
_refine_ls_weighting_scheme calc
_refine_ls_wR_factor_gt 0.1064
_refine_ls_wR_factor_ref 0.1168
_reflns_number_gt 5189
_reflns_number_total 6342
_reflns_threshold_expression >2sigma(I)
_cod_data_source_file c5cy01827g1.cif
_cod_data_source_block z
_cod_depositor_comments
;
The following automatic conversions were performed:

'_symmetry_cell_setting' value 'Monoclinic' changed to 'monoclinic'
according to
/usr/data/users/saulius/crontab/automatic-downloads/rss-feeds/RSC/lib/dictionaries/cif_core.dic
dictionary named 'cif_core.dic' version 2.4.2 from 2011-04-26.

Automatic conversion script
Id: cif_fix_values 4268 2015-11-12 08:31:59Z antanas 

 Adding full bibliography for 1540718.cif.
;
_cod_original_sg_symbol_H-M P2(1)/c
_cod_database_code 1540718

loop_
_symmetry_equiv_pos_as_xyz
'x, y, z'
'-x, y+1/2, -z+1/2'
'-x, -y, -z'
'x, -y-1/2, z-1/2'

loop_
_atom_site_label
_atom_site_type_symbol
_atom_site_fract_x
_atom_site_fract_y
_atom_site_fract_z
_atom_site_U_iso_or_equiv
_atom_site_adp_type
_atom_site_occupancy
_atom_site_symmetry_multiplicity
_atom_site_calc_flag
_atom_site_refinement_flags
Rh1 Rh 0.34075(3) 0.961296(19) 0.625349(14) 0.02584(11) Uani 1 1 d .
P1 P 0.28678(8) 0.85297(6) 0.68470(5) 0.0238(2) Uani 1 1 d .
P2 P 0.03646(9) 0.92254(7) 0.66499(5) 0.0264(2) Uani 1 1 d .
O1 O 0.4723(3) 1.0572(2) 0.73490(16) 0.0471(8) Uani 1 1 d .
O2 O 0.2590(2) 0.89914(18) 0.54490(13) 0.0343(7) Uani 1 1 d .
O3 O 0.3942(2) 1.05741(18) 0.56655(14) 0.0337(6) Uani 1 1 d .
O4 O 0.0473(4) 0.8646(3) 0.82600(17) 0.0661(11) Uani 1 1 d .
N1 N 0.1389(3) 0.8556(2) 0.70285(15) 0.0250(7) Uani 1 1 d .
C1 C -0.0944(3) 0.9295(3) 0.7068(2) 0.0314(9) Uani 1 1 d .
C2 C -0.1862(4) 0.8700(3) 0.6926(2) 0.0411(11) Uani 1 1 d .
H2A H -0.1802 0.8283 0.6611 0.049 Uiso 1 1 calc R
C3 C -0.2862(4) 0.8722(4) 0.7250(3) 0.0546(14) Uani 1 1 d .
H3A H -0.3464 0.8313 0.7160 0.066 Uiso 1 1 calc R
C4 C -0.2972(4) 0.9346(4) 0.7704(3) 0.0610(16) Uani 1 1 d .
H4A H -0.3645 0.9358 0.7924 0.073 Uiso 1 1 calc R
C5 C -0.2093(5) 0.9947(4) 0.7833(3) 0.0699(17) Uani 1 1 d .
H5A H -0.2182 1.0377 0.8134 0.084 Uiso 1 1 calc R
C6 C -0.1066(5) 0.9930(3) 0.7523(3) 0.0519(13) Uani 1 1 d .
H6A H -0.0467 1.0341 0.7619 0.062 Uiso 1 1 calc R
C7 C 0.0976(3) 1.0279(2) 0.6601(2) 0.0298(9) Uani 1 1 d .
C8 C 0.0914(4) 1.0698(3) 0.6005(2) 0.0400(10) Uani 1 1 d .
H8A H 0.0582 1.0420 0.5629 0.048 Uiso 1 1 calc R
C9 C 0.1347(5) 1.1527(3) 0.5973(3) 0.0501(12) Uani 1 1 d .
H9A H 0.1306 1.1807 0.5575 0.060 Uiso 1 1 calc R
C10 C 0.1835(4) 1.1934(3) 0.6526(3) 0.0507(13) Uani 1 1 d .
H10A H 0.2129 1.2491 0.6502 0.061 Uiso 1 1 calc R
C11 C 0.1899(4) 1.1528(3) 0.7123(3) 0.0435(11) Uani 1 1 d .
H11A H 0.2229 1.1815 0.7495 0.052 Uiso 1 1 calc R
C12 C 0.1472(4) 1.0698(3) 0.7166(2) 0.0348(9) Uani 1 1 d .
H12A H 0.1516 1.0422 0.7566 0.042 Uiso 1 1 calc R
C13 C 0.3672(3) 0.8339(2) 0.76526(19) 0.0264(8) Uani 1 1 d .
C14 C 0.3690(3) 0.9003(3) 0.81028(19) 0.0299(9) Uani 1 1 d .
H14A H 0.3321 0.9524 0.7981 0.036 Uiso 1 1 calc R
C15 C 0.4253(4) 0.8897(3) 0.8729(2) 0.0364(10) Uani 1 1 d .
H15A H 0.4261 0.9345 0.9026 0.044 Uiso 1 1 calc R
C16 C 0.4802(4) 0.8123(3) 0.8911(2) 0.0425(11) Uani 1 1 d .
H16A H 0.5186 0.8053 0.9330 0.051 Uiso 1 1 calc R
C17 C 0.4784(4) 0.7455(3) 0.8473(2) 0.0388(10) Uani 1 1 d .
H17A H 0.5152 0.6935 0.8599 0.047 Uiso 1 1 calc R
C18 C 0.4214(3) 0.7557(3) 0.7844(2) 0.0316(9) Uani 1 1 d .
H18A H 0.4195 0.7104 0.7551 0.038 Uiso 1 1 calc R
C19 C 0.2984(4) 0.7542(3) 0.63916(19) 0.0291(9) Uani 1 1 d .
C20 C 0.4133(4) 0.7279(3) 0.6279(2) 0.0377(10) Uani 1 1 d .
H20A H 0.4805 0.7578 0.6469 0.045 Uiso 1 1 calc R
C21 C 0.4275(5) 0.6577(3) 0.5886(2) 0.0485(12) Uani 1 1 d .
H21A H 0.5042 0.6401 0.5819 0.058 Uiso 1 1 calc R
C22 C 0.3285(5) 0.6138(3) 0.5594(3) 0.0548(14) Uani 1 1 d .
H22A H 0.3382 0.5671 0.5326 0.066 Uiso 1 1 calc R
C23 C 0.2159(5) 0.6392(3) 0.5701(2) 0.0461(12) Uani 1 1 d .
H23A H 0.1492 0.6094 0.5505 0.055 Uiso 1 1 calc R
C24 C 0.2000(4) 0.7086(3) 0.6095(2) 0.0339(9) Uani 1 1 d .
H24A H 0.1228 0.7250 0.6162 0.041 Uiso 1 1 calc R
C25 C -0.0148(4) 0.8838(3) 0.5850(2) 0.0390(10) Uani 1 1 d .
H25A H 0.0522 0.8790 0.5607 0.058 Uiso 1 1 calc R
H25B H -0.0726 0.9233 0.5636 0.058 Uiso 1 1 calc R
H25C H -0.0516 0.8284 0.5879 0.058 Uiso 1 1 calc R
C26 C 0.1055(4) 0.7907(3) 0.8111(2) 0.0401(11) Uani 1 1 d .
H26A H 0.0701 0.7414 0.8301 0.048 Uiso 1 1 calc R
H26B H 0.1896 0.7939 0.8289 0.048 Uiso 1 1 calc R
C27 C 0.0950(3) 0.7805(3) 0.73912(19) 0.0303(9) Uani 1 1 d .
H27A H 0.0113 0.7703 0.7229 0.036 Uiso 1 1 calc R
H27B H 0.1400 0.7298 0.7294 0.036 Uiso 1 1 calc R
C28 C 0.0584(7) 0.8821(5) 0.8937(3) 0.082(2) Uani 1 1 d .
H28A H 0.0162 0.9343 0.9010 0.123 Uiso 1 1 calc R
H28B H 0.1418 0.8885 0.9102 0.123 Uiso 1 1 calc R
H28C H 0.0245 0.8354 0.9156 0.123 Uiso 1 1 calc R
C29 C 0.2170(4) 0.8543(3) 0.4370(2) 0.0467(12) Uani 1 1 d .
H29A H 0.1869 0.8063 0.4590 0.070 Uiso 1 1 calc R
H29B H 0.2794 0.8352 0.4127 0.070 Uiso 1 1 calc R
H29C H 0.1529 0.8793 0.4080 0.070 Uiso 1 1 calc R
C30 C 0.2670(4) 0.9206(3) 0.48586(19) 0.0331(9) Uani 1 1 d .
C31 C 0.3161(4) 0.9954(3) 0.4655(2) 0.0363(10) Uani 1 1 d .
H31A H 0.3095 1.0047 0.4210 0.044 Uiso 1 1 calc R
C32 C 0.3756(4) 1.0594(3) 0.5055(2) 0.0338(10) Uani 1 1 d .
C33 C 0.4230(4) 1.1367(3) 0.4737(2) 0.0437(11) Uani 1 1 d .
H33A H 0.4614 1.1747 0.5064 0.066 Uiso 1 1 calc R
H33B H 0.3577 1.1662 0.4487 0.066 Uiso 1 1 calc R
H33C H 0.4802 1.1187 0.4457 0.066 Uiso 1 1 calc R
C34 C 0.4198(4) 1.0172(3) 0.6943(2) 0.0317(9) Uani 1 1 d .
S1 S 0.19235(11) 0.36513(8) 0.39576(7) 0.0479(3) Uani 1 1 d .
O5 O 0.2392(6) 0.4454(3) 0.3768(3) 0.1060(19) Uani 1 1 d .
O6 O 0.0757(4) 0.3513(4) 0.3696(3) 0.115(2) Uani 1 1 d .
O7 O 0.2729(4) 0.2970(3) 0.3908(2) 0.0864(14) Uani 1 1 d .
C01 C 0.1904(8) 0.3833(4) 0.4790(3) 0.088(2) Uani 1 1 d .
F1 F 0.1478(12) 0.3123(3) 0.5044(3) 0.277(6) Uani 1 1 d .
F2 F 0.2956(6) 0.3966(5) 0.5097(3) 0.196(4) Uani 1 1 d .
F3 F 0.1192(4) 0.4455(2) 0.49353(18) 0.0835(11) Uani 1 1 d .

loop_
_atom_site_aniso_label
_atom_site_aniso_U_11
_atom_site_aniso_U_22
_atom_site_aniso_U_33
_atom_site_aniso_U_23
_atom_site_aniso_U_13
_atom_site_aniso_U_12
Rh1 0.02541(17) 0.02806(18) 0.02474(18) 0.00165(13) 0.00585(12) -0.00036(12)
P1 0.0217(5) 0.0262(5) 0.0240(5) 0.0011(4) 0.0048(4) 0.0004(4)
P2 0.0232(5) 0.0318(5) 0.0240(5) 0.0004(4) 0.0018(4) 0.0033(4)
O1 0.054(2) 0.0423(18) 0.0427(19) -0.0011(15) -0.0042(16) -0.0155(15)
O2 0.0366(16) 0.0380(16) 0.0283(16) 0.0006(12) 0.0039(12) -0.0036(13)
O3 0.0355(16) 0.0346(16) 0.0323(17) 0.0049(12) 0.0098(13) -0.0012(12)
O4 0.091(3) 0.071(3) 0.036(2) -0.0104(18) 0.0070(19) 0.020(2)
N1 0.0213(15) 0.0284(16) 0.0256(17) 0.0036(14) 0.0036(13) 0.0016(13)
C1 0.025(2) 0.035(2) 0.034(2) 0.0040(18) 0.0067(17) 0.0042(17)
C2 0.033(2) 0.043(3) 0.046(3) 0.002(2) 0.000(2) -0.0013(19)
C3 0.025(2) 0.069(4) 0.070(4) 0.016(3) 0.005(2) -0.002(2)
C4 0.035(3) 0.066(4) 0.088(4) 0.016(3) 0.034(3) 0.014(3)
C5 0.072(4) 0.060(3) 0.088(5) -0.011(3) 0.051(3) 0.009(3)
C6 0.049(3) 0.048(3) 0.064(3) -0.013(3) 0.029(3) -0.003(2)
C7 0.024(2) 0.030(2) 0.035(2) 0.0042(17) 0.0037(17) 0.0068(16)
C8 0.044(3) 0.042(2) 0.036(2) 0.010(2) 0.010(2) 0.008(2)
C9 0.059(3) 0.044(3) 0.050(3) 0.015(2) 0.018(3) 0.009(2)
C10 0.041(3) 0.031(2) 0.085(4) 0.012(3) 0.026(3) 0.007(2)
C11 0.037(2) 0.038(2) 0.056(3) -0.004(2) 0.009(2) 0.0026(19)
C12 0.031(2) 0.032(2) 0.041(3) 0.0011(19) 0.0026(19) 0.0036(18)
C13 0.0205(18) 0.033(2) 0.027(2) 0.0024(17) 0.0063(15) -0.0008(15)
C14 0.027(2) 0.032(2) 0.031(2) 0.0020(17) 0.0055(17) 0.0012(16)
C15 0.040(2) 0.041(2) 0.028(2) -0.0044(18) 0.0037(18) -0.0034(19)
C16 0.041(3) 0.052(3) 0.032(2) 0.006(2) -0.007(2) -0.001(2)
C17 0.039(2) 0.038(2) 0.038(3) 0.006(2) 0.000(2) 0.0078(19)
C18 0.030(2) 0.031(2) 0.033(2) 0.0015(17) 0.0011(17) 0.0038(17)
C19 0.033(2) 0.031(2) 0.025(2) 0.0032(17) 0.0082(17) 0.0017(17)
C20 0.035(2) 0.041(2) 0.040(3) -0.002(2) 0.0135(19) -0.0011(19)
C21 0.050(3) 0.048(3) 0.053(3) -0.005(2) 0.026(2) 0.010(2)
C22 0.075(4) 0.041(3) 0.052(3) -0.018(2) 0.024(3) -0.001(3)
C23 0.056(3) 0.041(3) 0.040(3) -0.008(2) 0.004(2) -0.006(2)
C24 0.034(2) 0.034(2) 0.034(2) -0.0027(18) 0.0060(18) 0.0001(18)
C25 0.037(2) 0.052(3) 0.027(2) -0.0047(19) -0.0023(18) 0.008(2)
C26 0.032(2) 0.051(3) 0.037(3) 0.012(2) 0.0084(19) -0.002(2)
C27 0.0221(19) 0.034(2) 0.035(2) 0.0069(18) 0.0052(17) -0.0006(16)
C28 0.110(5) 0.098(5) 0.042(3) -0.027(3) 0.025(3) -0.024(4)
C29 0.050(3) 0.057(3) 0.032(3) -0.010(2) 0.005(2) -0.001(2)
C30 0.030(2) 0.043(2) 0.026(2) -0.0010(19) 0.0040(17) 0.0108(18)
C31 0.038(2) 0.044(2) 0.027(2) 0.0066(19) 0.0069(18) 0.008(2)
C32 0.028(2) 0.041(2) 0.034(2) 0.0090(19) 0.0114(18) 0.0097(18)
C33 0.054(3) 0.044(3) 0.036(3) 0.011(2) 0.014(2) 0.002(2)
C34 0.034(2) 0.028(2) 0.033(2) 0.0077(18) 0.0077(19) -0.0022(17)
S1 0.0453(7) 0.0431(7) 0.0538(8) -0.0030(6) 0.0006(6) 0.0002(5)
O5 0.157(5) 0.051(3) 0.124(4) 0.001(3) 0.075(4) -0.028(3)
O6 0.048(3) 0.187(6) 0.109(4) -0.065(4) 0.013(3) -0.031(3)
O7 0.099(3) 0.064(3) 0.091(3) -0.028(2) -0.008(3) 0.032(2)
C01 0.160(8) 0.045(3) 0.057(4) 0.005(3) 0.002(4) 0.021(4)
F1 0.68(2) 0.064(3) 0.132(5) 0.038(3) 0.212(9) 0.027(6)
F2 0.220(7) 0.211(7) 0.123(4) -0.098(5) -0.120(5) 0.136(6)
F3 0.132(3) 0.055(2) 0.072(2) -0.0056(17) 0.045(2) 0.005(2)

loop_
_atom_type_symbol
_atom_type_description
_atom_type_scat_dispersion_real
_atom_type_scat_dispersion_imag
_atom_type_scat_source
C C 0.0033 0.0016 'International Tables Vol C Tables 4.2.6.8 and 6.1.1.4'
H H 0.0000 0.0000 'International Tables Vol C Tables 4.2.6.8 and 6.1.1.4'
N N 0.0061 0.0033 'International Tables Vol C Tables 4.2.6.8 and 6.1.1.4'
O O 0.0106 0.0060 'International Tables Vol C Tables 4.2.6.8 and 6.1.1.4'
F F 0.0171 0.0103 'International Tables Vol C Tables 4.2.6.8 and 6.1.1.4'
P P 0.1023 0.0942 'International Tables Vol C Tables 4.2.6.8 and 6.1.1.4'
S S 0.1246 0.1234 'International Tables Vol C Tables 4.2.6.8 and 6.1.1.4'
Rh Rh -1.1178 0.9187 'International Tables Vol C Tables 4.2.6.8 and 6.1.1.4'

loop_
_geom_angle_atom_site_label_1
_geom_angle_atom_site_label_2
_geom_angle_atom_site_label_3
_geom_angle
C34 Rh1 O2 176.98(15)
C34 Rh1 O3 88.34(15)
O2 Rh1 O3 89.51(11)
C34 Rh1 P1 93.74(12)
O2 Rh1 P1 88.32(8)
O3 Rh1 P1 176.86(8)
N1 P1 C19 105.33(17)
N1 P1 C13 100.31(16)
C19 P1 C13 106.35(18)
N1 P1 Rh1 115.78(11)
C19 P1 Rh1 108.06(13)
C13 P1 Rh1 119.78(13)
N1 P2 C7 110.62(17)
N1 P2 C25 110.43(19)
C7 P2 C25 109.7(2)
N1 P2 C1 111.27(18)
C7 P2 C1 108.33(19)
C25 P2 C1 106.4(2)
C30 O2 Rh1 125.5(3)
C32 O3 Rh1 126.1(3)
C26 O4 C28 113.5(5)
C27 N1 P2 118.1(2)
C27 N1 P1 117.9(2)
P2 N1 P1 121.86(18)
C6 C1 C2 119.1(4)
C6 C1 P2 121.9(3)
C2 C1 P2 119.0(3)
C3 C2 C1 120.4(5)
C3 C2 H2A 119.8
C1 C2 H2A 119.8
C4 C3 C2 120.3(5)
C4 C3 H3A 119.9
C2 C3 H3A 119.9
C5 C4 C3 119.8(5)
C5 C4 H4A 120.1
C3 C4 H4A 120.1
C4 C5 C6 121.2(5)
C4 C5 H5A 119.4
C6 C5 H5A 119.4
C1 C6 C5 119.2(5)
C1 C6 H6A 120.4
C5 C6 H6A 120.4
C8 C7 C12 120.0(4)
C8 C7 P2 120.2(3)
C12 C7 P2 119.8(3)
C9 C8 C7 120.0(5)
C9 C8 H8A 120.0
C7 C8 H8A 120.0
C10 C9 C8 119.9(5)
C10 C9 H9A 120.0
C8 C9 H9A 120.0
C9 C10 C11 120.8(5)
C9 C10 H10A 119.6
C11 C10 H10A 119.6
C12 C11 C10 120.3(5)
C12 C11 H11A 119.9
C10 C11 H11A 119.9
C11 C12 C7 119.0(4)
C11 C12 H12A 120.5
C7 C12 H12A 120.5
C14 C13 C18 119.1(4)
C14 C13 P1 117.4(3)
C18 C13 P1 123.4(3)
C15 C14 C13 120.7(4)
C15 C14 H14A 119.6
C13 C14 H14A 119.6
C14 C15 C16 119.7(4)
C14 C15 H15A 120.1
C16 C15 H15A 120.1
C17 C16 C15 120.4(4)
C17 C16 H16A 119.8
C15 C16 H16A 119.8
C16 C17 C18 120.1(4)
C16 C17 H17A 119.9
C18 C17 H17A 119.9
C17 C18 C13 120.0(4)
C17 C18 H18A 120.0
C13 C18 H18A 120.0
C24 C19 C20 118.2(4)
C24 C19 P1 123.9(3)
C20 C19 P1 117.5(3)
C21 C20 C19 120.3(4)
C21 C20 H20A 119.8
C19 C20 H20A 119.8
C22 C21 C20 120.3(4)
C22 C21 H21A 119.8
C20 C21 H21A 119.8
C23 C22 C21 119.7(4)
C23 C22 H22A 120.2
C21 C22 H22A 120.2
C22 C23 C24 120.8(4)
C22 C23 H23A 119.6
C24 C23 H23A 119.6
C23 C24 C19 120.6(4)
C23 C24 H24A 119.7
C19 C24 H24A 119.7
P2 C25 H25A 109.5
P2 C25 H25B 109.5
H25A C25 H25B 109.5
P2 C25 H25C 109.5
H25A C25 H25C 109.5
H25B C25 H25C 109.5
O4 C26 C27 109.5(4)
O4 C26 H26A 109.8
C27 C26 H26A 109.8
O4 C26 H26B 109.8
C27 C26 H26B 109.8
H26A C26 H26B 108.2
C26 C27 N1 115.4(3)
C26 C27 H27A 108.4
N1 C27 H27A 108.4
C26 C27 H27B 108.4
N1 C27 H27B 108.4
H27A C27 H27B 107.5
O4 C28 H28A 109.5
O4 C28 H28B 109.5
H28A C28 H28B 109.5
O4 C28 H28C 109.5
H28A C28 H28C 109.5
H28B C28 H28C 109.5
C30 C29 H29A 109.5
C30 C29 H29B 109.5
H29A C29 H29B 109.5
C30 C29 H29C 109.5
H29A C29 H29C 109.5
H29B C29 H29C 109.5
O2 C30 C31 126.2(4)
O2 C30 C29 113.7(4)
C31 C30 C29 120.0(4)
C30 C31 C32 126.3(4)
C30 C31 H31A 116.8
C32 C31 H31A 116.8
O3 C32 C31 125.7(4)
O3 C32 C33 116.1(4)
C31 C32 C33 118.2(4)
C32 C33 H33A 109.5
C32 C33 H33B 109.5
H33A C33 H33B 109.5
C32 C33 H33C 109.5
H33A C33 H33C 109.5
H33B C33 H33C 109.5
O1 C34 Rh1 175.0(4)
O6 S1 O7 116.3(3)
O6 S1 O5 113.1(4)
O7 S1 O5 112.1(3)
O6 S1 C01 106.8(4)
O7 S1 C01 106.3(3)
O5 S1 C01 100.5(3)
F2 C01 F3 108.3(6)
F2 C01 F1 106.8(8)
F3 C01 F1 105.1(7)
F2 C01 S1 113.0(7)
F3 C01 S1 115.3(5)
F1 C01 S1 107.7(5)

loop_
_geom_bond_atom_site_label_1
_geom_bond_atom_site_label_2
_geom_bond_distance
Rh1 C34 1.810(4)
Rh1 O2 2.046(3)
Rh1 O3 2.066(3)
Rh1 P1 2.2161(10)
P1 N1 1.746(3)
P1 C19 1.818(4)
P1 C13 1.824(4)
P2 N1 1.671(3)
P2 C7 1.783(4)
P2 C25 1.794(4)
P2 C1 1.800(4)
O1 C34 1.149(5)
O2 C30 1.286(5)
O3 C32 1.261(5)
O4 C26 1.375(6)
O4 C28 1.424(6)
N1 C27 1.506(5)
C1 C6 1.385(6)
C1 C2 1.388(6)
C2 C3 1.378(7)
C2 H2A 0.9300
C3 C4 1.369(8)
C3 H3A 0.9300
C4 C5 1.360(8)
C4 H4A 0.9300
C5 C6 1.389(7)
C5 H5A 0.9300
C6 H6A 0.9300
C7 C8 1.395(6)
C7 C12 1.395(6)
C8 C9 1.381(7)
C8 H8A 0.9300
C9 C10 1.366(7)
C9 H9A 0.9300
C10 C11 1.385(7)
C10 H10A 0.9300
C11 C12 1.384(6)
C11 H11A 0.9300
C12 H12A 0.9300
C13 C14 1.392(6)
C13 C18 1.395(5)
C14 C15 1.383(6)
C14 H14A 0.9300
C15 C16 1.383(6)
C15 H15A 0.9300
C16 C17 1.379(6)
C16 H16A 0.9300
C17 C18 1.391(6)
C17 H17A 0.9300
C18 H18A 0.9300
C19 C24 1.389(6)
C19 C20 1.398(6)
C20 C21 1.385(6)
C20 H20A 0.9300
C21 C22 1.377(7)
C21 H21A 0.9300
C22 C23 1.366(7)
C22 H22A 0.9300
C23 C24 1.379(6)
C23 H23A 0.9300
C24 H24A 0.9300
C25 H25A 0.9600
C25 H25B 0.9600
C25 H25C 0.9600
C26 C27 1.494(6)
C26 H26A 0.9700
C26 H26B 0.9700
C27 H27A 0.9700
C27 H27B 0.9700
C28 H28A 0.9600
C28 H28B 0.9600
C28 H28C 0.9600
C29 C30 1.505(6)
C29 H29A 0.9600
C29 H29B 0.9600
C29 H29C 0.9600
C30 C31 1.377(6)
C31 C32 1.409(6)
C31 H31A 0.9300
C32 C33 1.501(6)
C33 H33A 0.9600
C33 H33B 0.9600
C33 H33C 0.9600
S1 O6 1.369(4)
S1 O7 1.404(4)
S1 O5 1.428(4)
S1 C01 1.757(7)
C01 F2 1.285(10)
C01 F3 1.313(8)
C01 F1 1.337(9)

loop_
_geom_torsion_atom_site_label_1
_geom_torsion_atom_site_label_2
_geom_torsion_atom_site_label_3
_geom_torsion_atom_site_label_4
_geom_torsion
C34 Rh1 P1 N1 101.12(18)
O2 Rh1 P1 N1 -81.09(15)
O3 Rh1 P1 N1 -127.4(15)
C34 Rh1 P1 C19 -141.09(19)
O2 Rh1 P1 C19 36.70(16)
O3 Rh1 P1 C19 -9.6(16)
C34 Rh1 P1 C13 -19.23(19)
O2 Rh1 P1 C13 158.56(16)
O3 Rh1 P1 C13 112.3(15)
C34 Rh1 O2 C30 -37(3)
O3 Rh1 O2 C30 7.6(3)
P1 Rh1 O2 C30 -170.1(3)
C34 Rh1 O3 C32 175.7(3)
O2 Rh1 O3 C32 -2.2(3)
P1 Rh1 O3 C32 44.0(17)
C7 P2 N1 C27 151.7(3)
C25 P2 N1 C27 -86.7(3)
C1 P2 N1 C27 31.2(3)
C7 P2 N1 P1 -45.4(3)
C25 P2 N1 P1 76.2(3)
C1 P2 N1 P1 -165.9(2)
C19 P1 N1 C27 56.6(3)
C13 P1 N1 C27 -53.7(3)
Rh1 P1 N1 C27 175.9(2)
C19 P1 N1 P2 -106.4(2)
C13 P1 N1 P2 143.3(2)
Rh1 P1 N1 P2 12.9(3)
N1 P2 C1 C6 93.8(4)
C7 P2 C1 C6 -28.0(4)
C25 P2 C1 C6 -145.9(4)
N1 P2 C1 C2 -87.0(4)
C7 P2 C1 C2 151.2(3)
C25 P2 C1 C2 33.4(4)
C6 C1 C2 C3 -2.4(7)
P2 C1 C2 C3 178.4(4)
C1 C2 C3 C4 1.6(7)
C2 C3 C4 C5 0.3(9)
C3 C4 C5 C6 -1.5(10)
C2 C1 C6 C5 1.2(8)
P2 C1 C6 C5 -179.6(4)
C4 C5 C6 C1 0.8(9)
N1 P2 C7 C8 127.0(3)
C25 P2 C7 C8 5.0(4)
C1 P2 C7 C8 -110.8(3)
N1 P2 C7 C12 -55.6(4)
C25 P2 C7 C12 -177.7(3)
C1 P2 C7 C12 66.6(4)
C12 C7 C8 C9 0.2(6)
P2 C7 C8 C9 177.5(3)
C7 C8 C9 C10 0.0(7)
C8 C9 C10 C11 -0.3(7)
C9 C10 C11 C12 0.4(7)
C10 C11 C12 C7 -0.2(6)
C8 C7 C12 C11 -0.1(6)
P2 C7 C12 C11 -177.4(3)
N1 P1 C13 C14 -69.2(3)
C19 P1 C13 C14 -178.6(3)
Rh1 P1 C13 C14 58.7(3)
N1 P1 C13 C18 107.9(3)
C19 P1 C13 C18 -1.6(4)
Rh1 P1 C13 C18 -124.3(3)
C18 C13 C14 C15 1.0(6)
P1 C13 C14 C15 178.1(3)
C13 C14 C15 C16 -0.1(6)
C14 C15 C16 C17 -0.5(7)
C15 C16 C17 C18 0.2(7)
C16 C17 C18 C13 0.7(6)
C14 C13 C18 C17 -1.3(6)
P1 C13 C18 C17 -178.3(3)
N1 P1 C19 C24 17.8(4)
C13 P1 C19 C24 123.7(4)
Rh1 P1 C19 C24 -106.5(3)
N1 P1 C19 C20 -169.2(3)
C13 P1 C19 C20 -63.3(4)
Rh1 P1 C19 C20 66.5(3)
C24 C19 C20 C21 -0.7(6)
P1 C19 C20 C21 -174.1(4)
C19 C20 C21 C22 1.0(7)
C20 C21 C22 C23 -0.8(8)
C21 C22 C23 C24 0.3(8)
C22 C23 C24 C19 0.0(7)
C20 C19 C24 C23 0.2(6)
P1 C19 C24 C23 173.1(3)
C28 O4 C26 C27 -176.7(4)
O4 C26 C27 N1 55.3(5)
P2 N1 C27 C26 -102.1(4)
P1 N1 C27 C26 94.3(4)
Rh1 O2 C30 C31 -10.3(6)
Rh1 O2 C30 C29 169.2(3)
O2 C30 C31 C32 5.5(7)
C29 C30 C31 C32 -174.0(4)
Rh1 O3 C32 C31 -1.1(6)
Rh1 O3 C32 C33 179.7(3)
C30 C31 C32 O3 0.9(7)
C30 C31 C32 C33 -179.9(4)
O2 Rh1 C34 O1 45(6)
O3 Rh1 C34 O1 0(4)
P1 Rh1 C34 O1 178(100)
O6 S1 C01 F2 179.5(6)
O7 S1 C01 F2 54.7(6)
O5 S1 C01 F2 -62.3(6)
O6 S1 C01 F3 -55.2(7)
O7 S1 C01 F3 180.0(6)
O5 S1 C01 F3 63.0(7)
O6 S1 C01 F1 61.7(8)
O7 S1 C01 F1 -63.1(8)
O5 S1 C01 F1 180.0(7)
